data_4333889
loop_
_publ_author_name
'Sonia G. Thangavelu'
'Michael B. Andrews'
'Simon J.A. Pope'
'Christopher L. Cahill'

_publ_contact_author_address
;The George Washington University
Department of Chemistry
725 21st Street, NW
Washington, DC, 20052
;
_publ_contact_author_email cahill@gwu.edu
_publ_contact_author_fax 202-994-5873
_publ_contact_author_name 'Christopher L. Cahill'
_publ_contact_author_phone 202-994-6959
_publ_section_title
;
 Synthesis, Structures, and Luminescent Properties of Uranyl Terpyridine
 Aromatic Carboxylate Coordination Polymers
;
_journal_name_full 'Inorganic Chemistry'
_journal_page_first 2060
_journal_page_last 2069
_journal_paper_doi 10.1021/ic3024698
_journal_volume 52
_journal_year 2013
_chemical_formula_moiety 'C27 H16 Cl N3 O6 U'
_chemical_formula_sum 'C27 H16 Cl N3 O6 U'
_chemical_formula_weight 751.92
_space_group_IT_number 14
_symmetry_cell_setting monoclinic
_symmetry_Int_Tables_number 14
_symmetry_space_group_name_Hall '-P 2ybc'
_symmetry_space_group_name_H-M 'P 1 21/c 1'
_atom_sites_solution_hydrogens geom
_atom_sites_solution_primary direct
_atom_sites_solution_secondary difmap
_audit_creation_method SHELXL-97
_cell_angle_alpha 90.00
_cell_angle_beta 92.075(4)
_cell_angle_gamma 90.00
_cell_formula_units_Z 4
_cell_length_a 10.6869(13)
_cell_length_b 8.3588(9)
_cell_length_c 26.656(4)
_cell_measurement_reflns_used 4176
_cell_measurement_temperature 300(2)
_cell_measurement_theta_max 25.04
_cell_measurement_theta_min 1.53
_cell_volume 2379.6(5)
_computing_cell_refinement 'SAINT, Bruker-AXS'
_computing_data_collection 'APEX, Bruker-AXS'
_computing_data_reduction 'SAINT, Bruker-AXS'
_computing_molecular_graphics 'SHELXL-97 (Sheldrick, 1997)'
_computing_publication_material 'WINGX (Farrugia, 1998)'
_computing_structure_refinement 'SHELXL-97 (Sheldrick, 1990)'
_computing_structure_solution 'SHELXS-97 (Sheldrick, 1997)'
_diffrn_ambient_temperature 300(2)
_diffrn_measured_fraction_theta_full 0.997
_diffrn_measured_fraction_theta_max 0.995
_diffrn_measurement_device_type 'Bruker X2S'
_diffrn_measurement_method 'psi scans'
_diffrn_radiation_monochromator graphite
_diffrn_radiation_type MoK\a
_diffrn_radiation_wavelength 0.71073
_diffrn_reflns_av_R_equivalents 0.0989
_diffrn_reflns_av_sigmaI/netI 0.1036
_diffrn_reflns_limit_h_max 12
_diffrn_reflns_limit_h_min -12
_diffrn_reflns_limit_k_max 9
_diffrn_reflns_limit_k_min -7
_diffrn_reflns_limit_l_max 31
_diffrn_reflns_limit_l_min -30
_diffrn_reflns_number 14646
_diffrn_reflns_theta_full 25.00
_diffrn_reflns_theta_max 25.04
_diffrn_reflns_theta_min 1.53
_diffrn_source 'fine-focus sealed tube'
_diffrn_source_type 'Bruker X2S'
_exptl_absorpt_coefficient_mu 6.983
_exptl_absorpt_correction_T_max 0.4458
_exptl_absorpt_correction_T_min 0.4031
_exptl_absorpt_correction_type multi-scan
_exptl_absorpt_process_details 'SADABS, G. Sheldrick (1999)'
_exptl_crystal_colour yellow
_exptl_crystal_density_diffrn 2.054
_exptl_crystal_description plate
_exptl_crystal_F_000 1360
_exptl_crystal_size_max 0.16
_exptl_crystal_size_mid 0.14
_exptl_crystal_size_min 0.14
_refine_diff_density_max 1.927
_refine_diff_density_min -0.913
_refine_diff_density_rms 0.189
_refine_ls_extinction_method none
_refine_ls_goodness_of_fit_ref 1.026
_refine_ls_hydrogen_treatment constr
_refine_ls_matrix_type full
_refine_ls_number_parameters 343
_refine_ls_number_reflns 4176
_refine_ls_number_restraints 0
_refine_ls_restrained_S_all 1.026
_refine_ls_R_factor_all 0.0606
_refine_ls_R_factor_gt 0.0421
_refine_ls_shift/su_max 0.001
_refine_ls_shift/su_mean 0.000
_refine_ls_structure_factor_coef Fsqd
_refine_ls_weighting_details 'calc w=1/[\s^2^(Fo^2^)+(0.0479P)^2^+0.0000P] where P=(Fo^2^+2Fc^2^)/3'
_refine_ls_weighting_scheme calc
_refine_ls_wR_factor_gt 0.1025
_refine_ls_wR_factor_ref 0.1329
_reflns_number_gt 3278
_reflns_number_total 4176
_reflns_threshold_expression >2sigma(I)
_cod_data_source_file ic3024698_si_002_1.cif
_cod_data_source_block compound6
_cod_original_sg_symbol_H-M 'P 21/c'
_cod_database_code 4333889

loop_
_symmetry_equiv_pos_as_xyz
'x, y, z'
'-x, y+1/2, -z+1/2'
'-x, -y, -z'
'x, -y-1/2, z-1/2'

loop_
_atom_site_label
_atom_site_type_symbol
_atom_site_fract_x
_atom_site_fract_y
_atom_site_fract_z
_atom_site_U_iso_or_equiv
_atom_site_adp_type
_atom_site_occupancy
_atom_site_symmetry_multiplicity
_atom_site_calc_flag
_atom_site_refinement_flags
U1 U 0.73438(3) 0.30107(4) 0.602934(12) 0.02963(16) Uani 1 1 d .
Cl1 Cl 0.6722(3) 0.4654(4) 0.34596(11) 0.0687(9) Uani 1 1 d .
O1 O 0.6411(6) 0.4391(8) 0.6349(3) 0.0486(18) Uani 1 1 d .
O2 O 0.8191(6) 0.1657(8) 0.5666(3) 0.0427(17) Uani 1 1 d .
O5 O 0.6821(6) 0.1023(9) 0.6555(3) 0.0494(19) Uani 1 1 d .
O3 O 0.9029(6) 0.3329(8) 0.6589(3) 0.0448(17) Uani 1 1 d .
O4 O 1.0664(7) 0.2306(11) 0.6202(3) 0.061(2) Uani 1 1 d .
O6 O 0.6253(8) -0.1446(9) 0.6363(3) 0.061(2) Uani 1 1 d .
N2 N 0.6843(6) 0.4060(8) 0.5126(3) 0.0298(17) Uani 1 1 d .
N3 N 0.8485(7) 0.5565(9) 0.5737(3) 0.039(2) Uani 1 1 d .
N1 N 0.5259(7) 0.2148(8) 0.5607(3) 0.0288(17) Uani 1 1 d .
C6 C 0.5955(7) 0.3317(10) 0.4836(3) 0.028(2) Uani 1 1 d .
C5 C 0.5030(8) 0.2334(10) 0.5108(4) 0.030(2) Uani 1 1 d .
C1 C 0.4424(9) 0.1380(12) 0.5876(3) 0.036(2) Uani 1 1 d .
H1 H 0.4552 0.1326 0.6223 0.043 Uiso 1 1 calc R
C2 C 0.3379(8) 0.0663(12) 0.5660(4) 0.041(2) Uani 1 1 d .
H2 H 0.2823 0.0108 0.5856 0.049 Uiso 1 1 calc R
C3 C 0.3164(8) 0.0777(11) 0.5146(4) 0.036(2) Uani 1 1 d .
H3 H 0.2469 0.0288 0.4992 0.043 Uiso 1 1 calc R
C4 C 0.3998(8) 0.1630(10) 0.4865(4) 0.032(2) Uani 1 1 d .
H4 H 0.3870 0.1731 0.4520 0.039 Uiso 1 1 calc R
C7 C 0.5869(8) 0.3504(11) 0.4314(3) 0.032(2) Uani 1 1 d .
H7 H 0.5234 0.3014 0.4121 0.039 Uiso 1 1 calc R
C8 C 0.6750(9) 0.4429(12) 0.4098(3) 0.043(2) Uani 1 1 d .
C9 C 0.7644(9) 0.5227(12) 0.4387(4) 0.041(2) Uani 1 1 d .
H9 H 0.8223 0.5888 0.4237 0.049 Uiso 1 1 calc R
C10 C 0.7666(8) 0.5030(11) 0.4901(3) 0.030(2) Uani 1 1 d .
C11 C 0.8540(8) 0.5895(10) 0.5242(3) 0.032(2) Uani 1 1 d .
C15 C 0.9108(10) 0.6498(13) 0.6073(4) 0.047(3) Uani 1 1 d .
H15 H 0.9027 0.6293 0.6413 0.056 Uiso 1 1 calc R
C14 C 0.9867(11) 0.7755(13) 0.5932(5) 0.055(3) Uani 1 1 d .
H14 H 1.0269 0.8403 0.6171 0.067 Uiso 1 1 calc R
C13 C 1.0004(10) 0.8011(12) 0.5429(5) 0.056(3) Uani 1 1 d .
H13 H 1.0543 0.8808 0.5325 0.067 Uiso 1 1 calc R
C12 C 0.9352(9) 0.7101(11) 0.5075(4) 0.041(3) Uani 1 1 d .
H12 H 0.9445 0.7279 0.4734 0.049 Uiso 1 1 calc R
C16 C 1.0173(9) 0.2857(12) 0.6571(4) 0.042(3) Uani 1 1 d .
C17 C 1.0933(8) 0.3113(11) 0.7062(3) 0.034(2) Uani 1 1 d .
C22 C 1.1976(8) 0.2123(11) 0.7202(3) 0.033(2) Uani 1 1 d .
C23 C 1.2244(10) 0.0667(13) 0.6955(4) 0.046(3) Uani 1 1 d .
H23 H 1.1717 0.0329 0.6691 0.055 Uiso 1 1 calc R
C24 C 1.3242(11) -0.0243(14) 0.7093(4) 0.059(3) Uani 1 1 d .
H24 H 1.3392 -0.1186 0.6920 0.071 Uiso 1 1 calc R
C25 C 1.4057(11) 0.0212(14) 0.7494(4) 0.061(3) Uani 1 1 d .
H25 H 1.4758 -0.0401 0.7581 0.073 Uiso 1 1 calc R
C26 C 1.3799(9) 0.1564(13) 0.7753(4) 0.044(3) Uani 1 1 d .
H26 H 1.4320 0.1852 0.8024 0.053 Uiso 1 1 calc R
C21 C 1.2752(8) 0.2560(11) 0.7620(3) 0.031(2) Uani 1 1 d .
C20 C 1.2460(8) 0.3995(12) 0.7896(3) 0.038(2) Uani 1 1 d .
C19 C 1.1457(9) 0.4883(13) 0.7738(4) 0.051(3) Uani 1 1 d .
H19 H 1.1287 0.5828 0.7907 0.062 Uiso 1 1 calc R
C18 C 1.0673(9) 0.4434(14) 0.7333(4) 0.053(3) Uani 1 1 d .
H18 H 0.9969 0.5043 0.7249 0.063 Uiso 1 1 calc R
C27 C 0.6796(9) -0.0497(13) 0.6648(3) 0.040(2) Uani 1 1 d .

loop_
_atom_site_aniso_label
_atom_site_aniso_U_11
_atom_site_aniso_U_22
_atom_site_aniso_U_33
_atom_site_aniso_U_23
_atom_site_aniso_U_13
_atom_site_aniso_U_12
U1 0.0326(2) 0.0332(3) 0.0224(2) -0.00041(14) -0.00861(15) -0.00204(14)
Cl1 0.081(2) 0.091(2) 0.0333(15) 0.0066(15) -0.0001(14) -0.0258(17)
O1 0.044(4) 0.060(5) 0.042(4) -0.011(4) 0.005(3) 0.007(3)
O2 0.043(4) 0.046(4) 0.038(4) -0.009(3) -0.010(3) 0.010(3)
O5 0.045(4) 0.060(6) 0.042(4) 0.021(4) -0.016(3) -0.011(4)
O3 0.041(4) 0.050(4) 0.041(4) -0.002(3) -0.017(3) -0.005(3)
O4 0.048(5) 0.111(6) 0.023(4) -0.010(4) -0.003(3) -0.023(4)
O6 0.093(6) 0.052(5) 0.035(4) 0.012(4) -0.038(4) -0.010(4)
N2 0.035(4) 0.031(4) 0.023(4) 0.005(3) -0.001(3) 0.002(3)
N3 0.045(5) 0.027(5) 0.044(5) -0.002(4) -0.011(4) -0.005(3)
N1 0.030(4) 0.034(5) 0.021(4) 0.007(3) -0.010(3) 0.002(3)
C6 0.022(4) 0.031(5) 0.030(5) 0.000(4) -0.007(4) 0.004(4)
C5 0.028(5) 0.019(5) 0.041(6) -0.002(4) -0.010(4) 0.004(4)
C1 0.043(5) 0.043(6) 0.021(5) 0.001(4) 0.001(4) -0.003(5)
C2 0.024(5) 0.046(6) 0.052(7) 0.002(5) 0.001(4) -0.003(4)
C3 0.028(5) 0.033(6) 0.044(6) -0.005(5) -0.014(4) 0.003(4)
C4 0.032(5) 0.037(6) 0.027(5) -0.002(4) -0.010(4) 0.001(4)
C7 0.033(5) 0.041(6) 0.022(5) 0.003(4) -0.009(4) -0.002(4)
C8 0.057(6) 0.052(7) 0.019(5) 0.002(4) 0.002(4) -0.003(5)
C9 0.043(6) 0.038(6) 0.042(6) 0.003(5) 0.010(5) -0.003(5)
C10 0.034(5) 0.028(5) 0.028(5) -0.004(4) -0.005(4) 0.007(4)
C11 0.029(5) 0.028(5) 0.038(6) -0.004(4) -0.005(4) 0.006(4)
C15 0.056(7) 0.055(7) 0.029(6) -0.007(5) -0.005(5) -0.006(5)
C14 0.060(7) 0.049(8) 0.055(8) -0.011(6) -0.021(6) -0.015(6)
C13 0.037(6) 0.041(7) 0.089(10) 0.013(6) -0.018(6) -0.017(5)
C12 0.036(5) 0.043(7) 0.043(6) 0.009(5) 0.002(5) -0.006(4)
C16 0.039(6) 0.061(8) 0.026(6) 0.002(5) -0.006(4) -0.016(5)
C17 0.028(5) 0.054(7) 0.019(5) -0.006(4) -0.003(4) -0.015(4)
C22 0.032(5) 0.046(7) 0.021(5) -0.003(4) -0.003(4) -0.012(4)
C23 0.057(7) 0.057(7) 0.024(5) -0.012(5) 0.000(5) -0.002(5)
C24 0.079(8) 0.053(7) 0.044(7) -0.014(6) -0.004(6) 0.015(6)
C25 0.072(8) 0.059(8) 0.052(7) -0.009(6) -0.010(6) 0.015(6)
C26 0.048(6) 0.059(7) 0.025(5) -0.009(5) -0.013(4) 0.003(5)
C21 0.034(5) 0.039(5) 0.019(4) 0.003(4) -0.004(4) -0.007(4)
C20 0.040(5) 0.052(7) 0.020(5) -0.004(5) -0.004(4) -0.003(5)
C19 0.053(6) 0.063(7) 0.037(6) -0.026(6) -0.021(5) 0.020(6)
C18 0.041(6) 0.073(8) 0.042(6) -0.018(6) -0.017(5) 0.010(5)
C27 0.045(6) 0.055(7) 0.021(5) 0.008(5) -0.007(4) -0.005(5)

loop_
_atom_type_symbol
_atom_type_description
_atom_type_scat_dispersion_real
_atom_type_scat_dispersion_imag
_atom_type_scat_source
C C 0.0033 0.0016 'International Tables Vol C Tables 4.2.6.8 and 6.1.1.4'
H H 0.0000 0.0000 'International Tables Vol C Tables 4.2.6.8 and 6.1.1.4'
N N 0.0061 0.0033 'International Tables Vol C Tables 4.2.6.8 and 6.1.1.4'
O O 0.0106 0.0060 'International Tables Vol C Tables 4.2.6.8 and 6.1.1.4'
Cl Cl 0.1484 0.1585 'International Tables Vol C Tables 4.2.6.8 and 6.1.1.4'
U U -9.6767 9.6646 'International Tables Vol C Tables 4.2.6.8 and 6.1.1.4'

loop_
_geom_angle_atom_site_label_1
_geom_angle_atom_site_label_2
_geom_angle_atom_site_label_3
_geom_angle
_geom_angle_site_symmetry_3
O2 U1 O1 175.2(3) .
O2 U1 O5 90.7(3) .
O1 U1 O5 91.4(3) .
O2 U1 O3 91.4(3) .
O1 U1 O3 93.1(3) .
O5 U1 O3 83.6(2) .
O2 U1 N1 92.0(3) .
O1 U1 N1 84.2(3) .
O5 U1 N1 80.5(2) .
O3 U1 N1 163.8(2) .
O2 U1 N3 96.1(3) .
O1 U1 N3 83.5(3) .
O5 U1 N3 157.3(3) .
O3 U1 N3 74.6(2) .
N1 U1 N3 120.7(2) .
O2 U1 N2 78.5(3) .
O1 U1 N2 97.2(3) .
O5 U1 N2 140.9(2) .
O3 U1 N2 133.5(2) .
N1 U1 N2 62.7(2) .
N3 U1 N2 61.8(2) .
C27 O5 U1 148.1(7) .
C16 O3 U1 131.2(6) .
C10 N2 C6 118.4(7) .
C10 N2 U1 119.8(5) .
C6 N2 U1 119.4(5) .
C15 N3 C11 119.5(8) .
C15 N3 U1 120.3(7) .
C11 N3 U1 119.9(6) .
C1 N1 C5 119.0(8) .
C1 N1 U1 119.3(6) .
C5 N1 U1 121.5(6) .
N2 C6 C7 122.4(8) .
N2 C6 C5 116.0(8) .
C7 C6 C5 121.5(8) .
N1 C5 C4 121.4(8) .
N1 C5 C6 116.2(8) .
C4 C5 C6 122.4(9) .
N1 C1 C2 122.3(9) .
N1 C1 H1 118.9 .
C2 C1 H1 118.9 .
C1 C2 C3 119.2(9) .
C1 C2 H2 120.4 .
C3 C2 H2 120.4 .
C2 C3 C4 119.0(9) .
C2 C3 H3 120.5 .
C4 C3 H3 120.5 .
C3 C4 C5 118.9(9) .
C3 C4 H4 120.6 .
C5 C4 H4 120.6 .
C8 C7 C6 117.4(9) .
C8 C7 H7 121.3 .
C6 C7 H7 121.3 .
C7 C8 C9 121.1(9) .
C7 C8 Cl1 119.6(8) .
C9 C8 Cl1 119.3(7) .
C8 C9 C10 118.9(8) .
C8 C9 H9 120.6 .
C10 C9 H9 120.6 .
N2 C10 C9 121.6(8) .
N2 C10 C11 115.4(8) .
C9 C10 C11 122.9(8) .
N3 C11 C12 120.1(9) .
N3 C11 C10 117.0(8) .
C12 C11 C10 122.7(9) .
N3 C15 C14 122.7(10) .
N3 C15 H15 118.7 .
C14 C15 H15 118.7 .
C13 C14 C15 117.8(10) .
C13 C14 H14 121.1 .
C15 C14 H14 121.1 .
C14 C13 C12 120.9(10) .
C14 C13 H13 119.5 .
C12 C13 H13 119.5 .
C13 C12 C11 118.6(10) .
C13 C12 H12 120.7 .
C11 C12 H12 120.7 .
O4 C16 O3 125.6(10) .
O4 C16 C17 120.7(9) .
O3 C16 C17 113.7(9) .
C18 C17 C22 120.4(9) .
C18 C17 C16 117.2(9) .
C22 C17 C16 122.0(8) .
C21 C22 C23 117.7(9) .
C21 C22 C17 119.2(8) .
C23 C22 C17 123.0(9) .
C24 C23 C22 121.9(10) .
C24 C23 H23 119.0 .
C22 C23 H23 119.0 .
C23 C24 C25 121.0(11) .
C23 C24 H24 119.5 .
C25 C24 H24 119.5 .
C26 C25 C24 118.6(11) .
C26 C25 H25 120.7 .
C24 C25 H25 120.7 .
C25 C26 C21 122.1(10) .
C25 C26 H26 118.9 .
C21 C26 H26 118.9 .
C22 C21 C26 118.5(9) .
C22 C21 C20 118.9(8) .
C26 C21 C20 122.6(9) .
C19 C20 C21 118.6(8) .
C19 C20 C27 119.3(9) 2_756
C21 C20 C27 122.1(8) 2_756
C20 C19 C18 122.5(9) .
C20 C19 H19 118.7 .
C18 C19 H19 118.7 .
C17 C18 C19 120.3(10) .
C17 C18 H18 119.9 .
C19 C18 H18 119.9 .
O6 C27 O5 121.8(9) .
O6 C27 C20 123.1(10) 2_746
O5 C27 C20 114.9(9) 2_746

loop_
_geom_bond_atom_site_label_1
_geom_bond_atom_site_label_2
_geom_bond_distance
_geom_bond_site_symmetry_2
U1 O2 1.761(6) .
U1 O1 1.764(6) .
U1 O5 2.257(7) .
U1 O3 2.313(7) .
U1 N1 2.563(7) .
U1 N3 2.592(8) .
U1 N2 2.601(7) .
Cl1 C8 1.712(9) .
O5 C27 1.295(12) .
O3 C16 1.287(12) .
O4 C16 1.222(12) .
O6 C27 1.229(12) .
N2 C10 1.352(11) .
N2 C6 1.352(11) .
N3 C15 1.345(12) .
N3 C11 1.352(12) .
N1 C1 1.329(11) .
N1 C5 1.354(11) .
C6 C7 1.401(12) .
C6 C5 1.494(12) .
C5 C4 1.388(12) .
C1 C2 1.377(13) .
C1 H1 0.9300 .
C2 C3 1.382(13) .
C2 H2 0.9300 .
C3 C4 1.383(12) .
C3 H3 0.9300 .
C4 H4 0.9300 .
C7 C8 1.361(13) .
C7 H7 0.9300 .
C8 C9 1.376(13) .
C9 C10 1.380(12) .
C9 H9 0.9300 .
C10 C11 1.470(12) .
C11 C12 1.413(12) .
C15 C14 1.387(15) .
C15 H15 0.9300 .
C14 C13 1.372(18) .
C14 H14 0.9300 .
C13 C12 1.380(15) .
C13 H13 0.9300 .
C12 H12 0.9300 .
C16 C17 1.529(13) .
C17 C18 1.354(13) .
C17 C22 1.427(13) .
C22 C21 1.413(12) .
C22 C23 1.417(13) .
C23 C24 1.350(14) .
C23 H23 0.9300 .
C24 C25 1.407(15) .
C24 H24 0.9300 .
C25 C26 1.357(14) .
C25 H25 0.9300 .
C26 C21 1.428(14) .
C26 H26 0.9300 .
C21 C20 1.447(14) .
C20 C19 1.358(13) .
C20 C27 1.490(12) 2_756
C19 C18 1.395(13) .
C19 H19 0.9300 .
C18 H18 0.9300 .
C27 C20 1.490(12) 2_746
